data_2100248
loop_
_publ_author_name
'Redhammer, G. J.'
'Tippelt, G.'
'Merz, M.'
'Roth, G.'
'Treutmann, W.'
'Amthauer, G.'

_publ_section_title
;
 Structure of the clinopyroxene-type compound CaCuGe~2~O~6~ between 15
 and 800K
;
_journal_coeditor_code WS5021
_journal_issue 4
_journal_name_full 'Acta Crystallographica Section B'
_journal_page_first 367
_journal_page_last 380
_journal_paper_doi 10.1107/S0108768105013455
_journal_volume 61
_journal_year 2005
_chemical_formula_moiety 'Ca Cu Ge2 O6'
_chemical_formula_sum 'Ca Cu Ge2 O6'
_chemical_formula_weight 344.8
_space_group_IT_number 14
_symmetry_cell_setting monoclinic
_symmetry_space_group_name_Hall '-P 2ybc'
_symmetry_space_group_name_H-M 'P 1 21/c 1'
_audit_creation_method 'WinGX routine CIF_UPDATE'
_cell_angle_alpha 90
_cell_angle_beta 105.688(12)
_cell_angle_gamma 90
_cell_formula_units_Z 4
_cell_length_a 10.1930(12)
_cell_length_b 9.2039(7)
_cell_length_c 5.2078(6)
_cell_measurement_reflns_used 6631
_cell_measurement_temperature 298.0(10)
_cell_measurement_theta_max 32.13
_cell_measurement_theta_min 2.22
_cell_volume 470.37(9)
_computing_cell_refinement 'Stoe X-Area (Stoe & Cie, 1998)'
_computing_data_collection 'Stoe X-Area (Stoe & Cie, 1998)'
_computing_data_reduction 'Stoe X-Area (Stoe & Cie, 1998)'
_computing_molecular_graphics 'Diamond 2.0e (Berndt & Brandenburg, 1996)'
_computing_publication_material 'WinGX 1.64.05 (Farrugia, 1999)'
_computing_structure_refinement 'SHELXL-97 (Sheldrick, 1997)'
_computing_structure_solution 'SHELXS-97 (Sheldrick, 1997)'
_diffrn_ambient_temperature 100
_diffrn_detector_area_resol_mean 6.67
_diffrn_measured_fraction_theta_full 0.976
_diffrn_measured_fraction_theta_max 0.976
_diffrn_measurement_device '2-circle goniometer'
_diffrn_measurement_device_type 'STOE IPDS 2'
_diffrn_measurement_method 'rotation method'
_diffrn_radiation_monochromator 'plane graphite'
_diffrn_radiation_type 'Mo K\a'
_diffrn_radiation_wavelength 0.71073
_diffrn_reflns_av_R_equivalents 0.0377
_diffrn_reflns_limit_h_max 15
_diffrn_reflns_limit_h_min -15
_diffrn_reflns_limit_k_max 13
_diffrn_reflns_limit_k_min -13
_diffrn_reflns_limit_l_max 7
_diffrn_reflns_limit_l_min -7
_diffrn_reflns_number 5565
_diffrn_reflns_theta_full 32.19
_diffrn_reflns_theta_max 32.19
_diffrn_reflns_theta_min 3.03
_diffrn_standards_decay_% 0
_diffrn_standards_interval_count 0
_diffrn_standards_interval_time 0
_diffrn_standards_number 0
_exptl_absorpt_coefficient_mu 18.220
_exptl_absorpt_correction_T_max 0.158
_exptl_absorpt_correction_T_min 0.093
_exptl_absorpt_correction_type empirical
_exptl_absorpt_process_details 'X-SHAPE (Stoe & Cie, 1996)'
_exptl_crystal_colour 'pale green'
_exptl_crystal_density_diffrn 4.869
_exptl_crystal_density_method 'not measured'
_exptl_crystal_description cuboid
_exptl_crystal_F_000 644
_exptl_crystal_size_max 0.14
_exptl_crystal_size_mid 0.13
_exptl_crystal_size_min 0.10
_refine_diff_density_max 0.849
_refine_diff_density_min -0.853
_refine_ls_extinction_coef 0.0108(6)
_refine_ls_extinction_expression Fc^*^=kFc[1+0.001xFc^2^\l^3^/sin(2\q)]^-1/4^
_refine_ls_extinction_method SHELXL
_refine_ls_goodness_of_fit_ref 1.1
_refine_ls_hydrogen_treatment none
_refine_ls_matrix_type full
_refine_ls_number_parameters 92
_refine_ls_number_reflns 1622
_refine_ls_number_restraints 0
_refine_ls_restrained_S_all 1.1
_refine_ls_R_factor_gt 0.0301
_refine_ls_shift/su_max 0
_refine_ls_structure_factor_coef Fsqd
_refine_ls_weighting_details 'calc w=1/[\s^2^(Fo^2^)+(0.0237P)^2^+1.7862P] where P=(Fo^2^+2Fc^2^)/3'
_refine_ls_weighting_scheme calc
_refine_ls_wR_factor_ref 0.0625
_reflns_number_gt 1438
_reflns_number_total 1622
_reflns_threshold_expression >2sigma(I)
_cod_data_source_file ws5021.cif
_cod_data_source_block cacu_298K
_cod_original_sg_symbol_H-M 'P 21/c'
_cod_database_code 2100248

loop_
_symmetry_equiv_pos_as_xyz
'x, y, z'
'-x, y+1/2, -z+1/2'
'-x, -y, -z'
'x, -y-1/2, z-1/2'

loop_
_atom_site_label
_atom_site_fract_x
_atom_site_fract_y
_atom_site_fract_z
_atom_site_U_iso_or_equiv
_atom_site_adp_type
_atom_site_calc_flag
_atom_site_refinement_flags
_atom_site_occupancy
_atom_site_disorder_assembly
_atom_site_disorder_group
_atom_site_type_symbol
Ca 0.28320(7) 0.45269(8) 0.80882(15) 0.01293(14) Uani d . 1 . . Ca
Cu 0.22733(4) 0.66143(5) 0.25622(9) 0.01126(11) Uani d . 1 . . Cu
GeA 0.04917(3) 0.34917(4) 0.20951(7) 0.00973(10) Uani d . 1 . . Ge
GeB 0.49106(4) 0.35081(4) 0.40114(8) 0.01033(10) Uani d . 1 . . Ge
O1A -0.1270(3) 0.3615(3) 0.1151(5) 0.0125(5) Uani d . 1 . . O
O1B 0.6584(2) 0.3200(3) 0.3790(5) 0.0116(4) Uani d . 1 . . O
O2A 0.1460(3) 0.4890(3) 0.3758(6) 0.0152(5) Uani d . 1 . . O
O2B 0.4321(3) 0.5221(3) 0.2614(6) 0.0141(5) Uani d . 1 . . O
O3A 0.1030(3) 0.1946(3) 0.4203(5) 0.0125(5) Uani d . 1 . . O
O3B 0.3998(3) 0.2513(3) 0.5885(5) 0.0123(5) Uani d . 1 . . O

loop_
_atom_site_aniso_label
_atom_site_aniso_U_11
_atom_site_aniso_U_22
_atom_site_aniso_U_33
_atom_site_aniso_U_12
_atom_site_aniso_U_13
_atom_site_aniso_U_23
Ca 0.0125(3) 0.0131(3) 0.0125(3) 0.0001(2) 0.0020(2) 0.0008(2)
Cu 0.01125(18) 0.01171(19) 0.00932(19) -0.00110(14) 0.00019(14) -0.00010(15)
GeA 0.00842(16) 0.01059(16) 0.00942(17) -0.00051(11) 0.00113(12) -0.00034(12)
GeB 0.00952(16) 0.01012(16) 0.01160(18) 0.00040(12) 0.00328(12) 0.00108(12)
O1A 0.0103(10) 0.0151(12) 0.0106(11) 0.0005(9) 0.0004(8) -0.0015(9)
O1B 0.0090(10) 0.0131(11) 0.0121(11) 0.0005(8) 0.0017(8) -0.0009(9)
O2A 0.0161(12) 0.0126(11) 0.0139(12) -0.0053(9) -0.0012(9) -0.0017(10)
O2B 0.0189(12) 0.0108(11) 0.0120(12) 0.0007(9) 0.0031(9) 0.0002(9)
O3A 0.0131(11) 0.0139(11) 0.0114(11) 0.0035(9) 0.0052(9) 0.0038(9)
O3B 0.0117(11) 0.0147(11) 0.0102(12) -0.0025(9) 0.0024(9) 0.0012(9)

loop_
_atom_type_symbol
_atom_type_description
_atom_type_scat_dispersion_real
_atom_type_scat_dispersion_imag
_atom_type_scat_source
Ca Ca 0.2262 0.3064 'International Tables Vol C Tables 4.2.6.8 and 6.1.1.4'
Cu Cu 0.3201 1.2651 'International Tables Vol C Tables 4.2.6.8 and 6.1.1.4'
Ge Ge 0.1547 1.8001 'International Tables Vol C Tables 4.2.6.8 and 6.1.1.4'
O O 0.0106 0.006 'International Tables Vol C Tables 4.2.6.8 and 6.1.1.4'

loop_
_geom_angle_atom_site_label_1
_geom_angle_atom_site_label_2
_geom_angle_atom_site_label_3
_geom_angle_site_symmetry_1
_geom_angle_site_symmetry_3
_geom_angle
O2A Ca O1A . 3_566 79.04(10)
O2A Ca O1B . 3_666 68.82(9)
O1A Ca O1B 3_566 3_666 72.91(9)
O2A Ca O3B . 4_566 138.09(10)
O1A Ca O3B 3_566 4_566 131.80(10)
O1B Ca O3B 3_666 4_566 138.87(9)
O2A Ca O3A . 4_566 90.93(10)
O1A Ca O3A 3_566 4_566 77.73(9)
O1B Ca O3A 3_666 4_566 146.84(9)
O3B Ca O3A 4_566 4_566 73.44(9)
O2A Ca O2B . 1_556 157.03(10)
O1A Ca O2B 3_566 1_556 85.68(9)
O1B Ca O2B 3_666 1_556 90.40(9)
O3B Ca O2B 4_566 1_556 64.50(9)
O3A Ca O2B 4_566 1_556 102.54(9)
O2A Ca O3B . . 84.41(9)
O1A Ca O3B 3_566 . 163.17(9)
O1B Ca O3B 3_666 . 103.93(9)
O3B Ca O3B 4_566 . 61.30(4)
O3A Ca O3B 4_566 . 99.68(9)
O2B Ca O3B 1_556 . 111.03(9)
O2A Ca O2B . 3_666 102.45(9)
O1A Ca O2B 3_566 3_666 130.85(8)
O1B Ca O2B 3_666 3_666 62.78(8)
O3B Ca O2B 4_566 3_666 78.81(8)
O3A Ca O2B 4_566 3_666 149.98(8)
O2B Ca O2B 1_556 3_666 74.88(9)
O3B Ca O2B . 3_666 55.96(8)
O2A Ca Cu . 1_556 116.18(8)
O1A Ca Cu 3_566 1_556 37.42(6)
O1B Ca Cu 3_666 1_556 83.56(7)
O3B Ca Cu 4_566 1_556 100.34(7)
O3A Ca Cu 4_566 1_556 82.42(6)
O2B Ca Cu 1_556 1_556 49.00(6)
O3B Ca Cu . 1_556 159.35(7)
O2B Ca Cu 3_666 1_556 114.10(6)
O2A Ca GeB . 3_666 83.79(7)
O1A Ca GeB 3_566 3_666 102.21(7)
O1B Ca GeB 3_666 3_666 30.96(6)
O3B Ca GeB 4_566 3_666 109.90(7)
O3A Ca GeB 4_566 3_666 174.62(7)
O2B Ca GeB 1_556 3_666 82.80(7)
O3B Ca GeB . 3_666 78.80(6)
O2B Ca GeB 3_666 3_666 31.87(5)
Cu Ca GeB 1_556 3_666 100.85(2)
O2A Ca GeB . 1_556 171.39(8)
O1A Ca GeB 3_566 1_556 108.83(7)
O1B Ca GeB 3_666 1_556 116.28(7)
O3B Ca GeB 4_566 1_556 33.57(6)
O3A Ca GeB 4_566 1_556 87.46(7)
O2B Ca GeB 1_556 1_556 30.95(6)
O3B Ca GeB . 1_556 87.52(6)
O2B Ca GeB 3_666 1_556 75.29(6)
Cu Ca GeB 1_556 1_556 72.00(2)
GeB Ca GeB 3_666 1_556 97.60(2)
O2A Ca Cu . . 34.56(7)
O1A Ca Cu 3_566 . 76.87(7)
O1B Ca Cu 3_666 . 34.66(6)
O3B Ca Cu 4_566 . 151.22(7)
O3A Ca Cu 4_566 . 123.13(7)
O2B Ca Cu 1_556 . 125.00(7)
O3B Ca Cu . . 91.21(6)
O2B Ca Cu 3_666 . 78.46(6)
Cu Ca Cu 1_556 . 104.93(2)
GeB Ca Cu 3_666 . 52.017(17)
GeB Ca Cu 1_556 . 149.07(3)
O1A Cu O1B 3_565 3_666 175.31(11)
O1A Cu O2A 3_565 . 94.24(11)
O1B Cu O2A 3_666 . 87.36(11)
O1A Cu O1B 3_565 2_655 86.12(11)
O1B Cu O1B 3_666 2_655 91.52(10)
O2A Cu O1B . 2_655 169.76(11)
O1A Cu O1A 3_565 2 102.85(11)
O1B Cu O1A 3_666 2 80.84(10)
O2A Cu O1A . 2 107.22(11)
O1B Cu O1A 2_655 2 82.62(10)
O1A Cu GeB 3_565 3_666 139.92(8)
O1B Cu GeB 3_666 3_666 35.40(7)
O2A Cu GeB . 3_666 101.68(8)
O1B Cu GeB 2_655 3_666 72.07(7)
O1A Cu GeB 2 3_666 107.00(7)
O1A Cu Ca 3_565 1_554 49.89(8)
O1B Cu Ca 3_666 1_554 125.99(8)
O2A Cu Ca . 1_554 85.35(9)
O1B Cu Ca 2_655 1_554 87.08(8)
O1A Cu Ca 2 1_554 151.60(7)
GeB Cu Ca 3_666 1_554 94.72(2)
O1A Cu Ca 3_565 . 135.19(8)
O1B Cu Ca 3_666 . 45.63(8)
O2A Cu Ca . . 42.28(8)
O1B Cu Ca 2_655 . 134.32(8)
O1A Cu Ca 2 . 101.16(7)
GeB Cu Ca 3_666 . 63.237(18)
Ca Cu Ca 1_554 . 104.93(2)
O1A Cu Ca 3_565 4_575 102.33(8)
O1B Cu Ca 3_666 4_575 78.38(8)
O2A Cu Ca . 4_575 147.57(9)
O1B Cu Ca 2_655 4_575 41.37(7)
O1A Cu Ca 2 4_575 42.13(7)
GeB Cu Ca 3_666 4_575 83.295(17)
Ca Cu Ca 1_554 4_575 126.52(3)
Ca Cu Ca . 4_575 120.67(3)
O2A GeA O1A . . 120.45(13)
O2A GeA O3A . 4_565 109.31(13)
O1A GeA O3A . 4_565 107.89(13)
O2A GeA O3A . . 104.40(13)
O1A GeA O3A . . 110.40(12)
O3A GeA O3A 4_565 . 103.02(9)
O2A GeA Ca . . 35.30(10)
O1A GeA Ca . . 129.62(9)
O3A GeA Ca 4_565 . 121.48(9)
O3A GeA Ca . . 69.42(9)
O2A GeA Ca . 4_565 103.80(10)
O1A GeA Ca . 4_565 133.30(9)
O3A GeA Ca 4_565 4_565 66.70(9)
O3A GeA Ca . 4_565 38.62(8)
Ca GeA Ca . 4_565 79.48(2)
O1B GeB O2B . . 110.06(13)
O1B GeB O3B . . 127.84(12)
O2B GeB O3B . . 120.99(13)
O1B GeB O3B . 4_565 97.07(12)
O2B GeB O3B . 4_565 93.18(12)
O3B GeB O3B . 4_565 90.45(8)
O1B GeB O2B . 3_666 89.75(12)
O2B GeB O2B . 3_666 81.66(13)
O3B GeB O2B . 3_666 87.67(12)
O3B GeB O2B 4_565 3_666 172.57(11)
O1B GeB GeB . 3_666 101.82(9)
O2B GeB GeB . 3_666 44.78(9)
O3B GeB GeB . 3_666 106.46(9)
O3B GeB GeB 4_565 3_666 137.69(8)
O2B GeB GeB 3_666 3_666 36.89(7)
O1B GeB Cu . 3_666 39.79(9)
O2B GeB Cu . 3_666 116.74(9)
O3B GeB Cu . 3_666 102.55(9)
O3B GeB Cu 4_565 3_666 132.42(8)
O2B GeB Cu 3_666 3_666 55.01(8)
GeB GeB Cu 3_666 3_666 82.222(18)
O1B GeB Ca . 3_666 45.60(9)
O2B GeB Ca . 3_666 64.56(9)
O3B GeB Ca . 3_666 166.23(9)
O3B GeB Ca 4_565 3_666 102.10(8)
O2B GeB Ca 3_666 3_666 80.58(8)
GeB GeB Ca 3_666 3_666 67.850(19)
Cu GeB Ca 3_666 3_666 64.747(18)
O1B GeB Ca . 1_554 111.39(9)
O2B GeB Ca . 1_554 46.91(9)
O3B GeB Ca . 1_554 110.71(9)
O3B GeB Ca 4_565 1_554 46.31(8)
O2B GeB Ca 3_666 1_554 128.11(8)
GeB GeB Ca 3_666 1_554 91.43(2)
Cu GeB Ca 3_666 1_554 146.56(2)
Ca GeB Ca 3_666 1_554 82.40(2)
O1B GeB Ca . 4_565 115.34(9)
O2B GeB Ca . 4_565 122.29(9)
O3B GeB Ca . 4_565 42.88(9)
O3B GeB Ca 4_565 4_565 48.65(8)
O2B GeB Ca 3_666 4_565 130.39(8)
GeB GeB Ca 3_666 4_565 141.76(2)
Cu GeB Ca 3_666 4_565 120.889(19)
Ca GeB Ca 3_666 4_565 147.470(17)
Ca GeB Ca 1_554 4_565 83.55(2)
O1B GeB Ca . . 146.69(9)
O2B GeB Ca . . 79.47(9)
O3B GeB Ca . . 46.59(9)
O3B GeB Ca 4_565 . 114.62(8)
O2B GeB Ca 3_666 . 59.31(8)
GeB GeB Ca 3_666 . 61.689(18)
Cu GeB Ca 3_666 . 107.03(2)
Ca GeB Ca 3_666 . 129.539(16)
Ca GeB Ca 1_554 . 98.42(2)
Ca GeB Ca 4_565 . 81.52(2)
GeA O1A Cu . 3_565 120.17(15)
GeA O1A Cu . 2_545 111.98(13)
Cu O1A Cu 3_565 2_545 92.71(10)
GeA O1A Ca . 3_566 132.18(14)
Cu O1A Ca 3_565 3_566 92.69(10)
Cu O1A Ca 2_545 3_566 98.81(10)
GeB O1B Cu . 3_666 104.81(13)
GeB O1B Cu . 2_645 140.01(15)
Cu O1B Cu 3_666 2_645 98.52(11)
GeB O1B Ca . 3_666 103.45(12)
Cu O1B Ca 3_666 3_666 99.72(11)
Cu O1B Ca 2_645 3_666 104.05(11)
GeA O2A Cu . . 133.02(17)
GeA O2A Ca . . 119.68(14)
Cu O2A Ca . . 103.15(11)
GeB O2B GeB . 3_666 98.34(13)
GeB O2B Ca . 1_554 102.14(12)
GeB O2B Ca 3_666 1_554 158.17(13)
GeB O2B Ca . 3_666 83.56(10)
GeB O2B Ca 3_666 3_666 84.53(9)
Ca O2B Ca 1_554 3_666 105.12(9)
GeA O3A GeA 4_566 . 125.75(15)
GeA O3A Ca 4_566 4_565 119.47(12)
GeA O3A Ca . 4_565 114.54(12)
GeB O3B GeB . 4_566 121.37(14)
GeB O3B Ca . 4_565 107.93(13)
GeB O3B Ca 4_566 4_565 100.12(11)
GeB O3B Ca . . 104.03(12)
GeB O3B Ca 4_566 . 98.62(11)
Ca O3B Ca 4_565 . 126.19(11)

loop_
_geom_bond_atom_site_label_1
_geom_bond_atom_site_label_2
_geom_bond_site_symmetry_2
_geom_bond_distance
_geom_bond_publ_flag
Ca O2A . 2.334(3) ?
Ca O1A 3_566 2.441(3) ?
Ca O1B 3_666 2.450(3) ?
Ca O3B 4_566 2.474(3) ?
Ca O3A 4_566 2.475(3) ?
Ca O2B 1_556 2.517(3) ?
Ca O3B . 2.627(3) ?
Ca O2B 3_666 3.031(3) ?
Ca Cu 1_556 3.1877(9) ?
Ca GeB 3_666 3.3349(8) ?
Ca GeB 1_556 3.3688(10) ?
Ca Cu . 3.3780(9) ?
Cu O1A 3_565 1.939(3) ?
Cu O1B 3_666 1.949(3) ?
Cu O2A . 1.968(3) ?
Cu O1B 2_655 2.104(3) ?
Cu O1A 2 2.293(3) ?
Cu GeB 3_666 2.9439(7) ?
Cu Ca 1_554 3.1877(9) ?
Cu Ca 4_575 3.5956(9) ?
GeA O2A . 1.708(3) ?
GeA O1A . 1.733(3) ?
GeA O3A 4_565 1.783(3) ?
GeA O3A . 1.790(3) ?
GeA Ca 4_565 3.6069(8) ?
GeB O1B . 1.764(2) ?
GeB O2B . 1.772(3) ?
GeB O3B . 1.774(3) ?
GeB O3B 4_565 1.892(3) ?
GeB O2B 3_666 2.080(3) ?
GeB GeB 3_666 2.9212(8) ?
GeB Cu 3_666 2.9439(7) ?
GeB Ca 3_666 3.3349(8) ?
GeB Ca 1_554 3.3688(10) ?
GeB Ca 4_565 3.4602(8) ?
O1A Cu 3_565 1.939(3) ?
O1A Cu 2_545 2.293(3) ?
O1A Ca 3_566 2.441(3) ?
O1B Cu 3_666 1.949(3) ?
O1B Cu 2_645 2.104(3) ?
O1B Ca 3_666 2.450(3) ?
O2B GeB 3_666 2.080(3) ?
O2B Ca 1_554 2.517(3) ?
O2B Ca 3_666 3.031(3) ?
O3A GeA 4_566 1.783(3) ?
O3A Ca 4_565 2.475(3) ?
O3B GeB 4_566 1.892(3) ?
O3B Ca 4_565 2.474(3) ?
